data_4341217
loop_
_publ_author_name
'Bohle, D. Scott'
'Chua, Zhijie'

_publ_section_title
;
 Activation of nitrogen br\/onsted acids: synthesis and reactivity of a
 new class of nitrogen Acid complexes.
;
_journal_issue 20
_journal_name_full 'Inorganic chemistry'
_journal_page_first 11160
_journal_page_last 11172
_journal_paper_doi 10.1021/ic5017033
_journal_volume 53
_journal_year 2014
_chemical_formula_moiety 'C2 H4 N2 O4'
_chemical_formula_sum 'C2 H4 N2 O4'
_chemical_formula_weight 120.07
_chemical_name_systematic
; 
 ? 
;
_space_group_IT_number 2
_symmetry_cell_setting triclinic
_symmetry_space_group_name_Hall '-P 1'
_symmetry_space_group_name_H-M 'P -1'
_atom_sites_solution_hydrogens geom
_atom_sites_solution_primary direct
_atom_sites_solution_secondary difmap
_audit_creation_method SHELXL-97
_audit_update_record
; 
2013-01-27 # Formatted by publCIF 
;
_cell_angle_alpha 80.955(2)
_cell_angle_beta 89.992(2)
_cell_angle_gamma 76.536(2)
_cell_formula_units_Z 4
_cell_length_a 7.6247(17)
_cell_length_b 7.8003(17)
_cell_length_c 8.3539(18)
_cell_measurement_reflns_used 2312
_cell_measurement_temperature 100(2)
_cell_measurement_theta_max 27.72
_cell_measurement_theta_min 2.47
_cell_volume 476.84(18)
_computing_cell_refinement 'Bruker SAINT'
_computing_data_collection 'Bruker APEX2'
_computing_data_reduction 'Bruker SAINT'
_computing_molecular_graphics 'Bruker SHELXTL'
_computing_publication_material 'Bruker SHELXTL'
_computing_structure_refinement 'SHELXL-97 (Sheldrick, 2008)'
_computing_structure_solution 'SHELXS-97 (Sheldrick, 2008)'
_diffrn_ambient_temperature 100(2)
_diffrn_measured_fraction_theta_full 0.988
_diffrn_measured_fraction_theta_max 0.886
_diffrn_measurement_device_type 'Bruker APEX-II CCD'
_diffrn_measurement_method '\f and \w scans'
_diffrn_radiation_monochromator graphite
_diffrn_radiation_source 'fine-focus sealed tube'
_diffrn_radiation_type MoK\a
_diffrn_radiation_wavelength 0.71073
_diffrn_reflns_av_R_equivalents 0.0159
_diffrn_reflns_av_sigmaI/netI 0.0199
_diffrn_reflns_limit_h_max 9
_diffrn_reflns_limit_h_min -9
_diffrn_reflns_limit_k_max 10
_diffrn_reflns_limit_k_min -9
_diffrn_reflns_limit_l_max 10
_diffrn_reflns_limit_l_min -11
_diffrn_reflns_number 5451
_diffrn_reflns_theta_full 25.00
_diffrn_reflns_theta_max 28.52
_diffrn_reflns_theta_min 2.47
_exptl_absorpt_coefficient_mu 0.163
_exptl_absorpt_correction_T_max 0.9839
_exptl_absorpt_correction_T_min 0.9526
_exptl_absorpt_correction_type multi-scan
_exptl_absorpt_process_details 'SADABS V2008/1 (Bruker AXS)'
_exptl_crystal_colour colourless
_exptl_crystal_density_diffrn 1.673
_exptl_crystal_density_meas 0
_exptl_crystal_density_method 'not measured'
_exptl_crystal_description block
_exptl_crystal_F_000 248
_exptl_crystal_size_max 0.30
_exptl_crystal_size_mid 0.20
_exptl_crystal_size_min 0.10
_refine_diff_density_max 0.444
_refine_diff_density_min -0.363
_refine_diff_density_rms 0.083
_refine_ls_extinction_method none
_refine_ls_goodness_of_fit_ref 1.125
_refine_ls_hydrogen_treatment constr
_refine_ls_matrix_type full
_refine_ls_number_parameters 145
_refine_ls_number_reflns 2154
_refine_ls_number_restraints 0
_refine_ls_restrained_S_all 1.125
_refine_ls_R_factor_all 0.0622
_refine_ls_R_factor_gt 0.0539
_refine_ls_shift/su_max 0.001
_refine_ls_shift/su_mean 0.000
_refine_ls_structure_factor_coef Fsqd
_refine_ls_weighting_details 'calc w=1/[\s^2^(Fo^2^)+(0.0529P)^2^+0.9934P] where P=(Fo^2^+2Fc^2^)/3'
_refine_ls_weighting_scheme calc
_refine_ls_wR_factor_gt 0.1643
_refine_ls_wR_factor_ref 0.1688
_reflns_number_gt 1790
_reflns_number_total 2154
_reflns_threshold_expression >2sigma(I)
_cod_data_source_file ic5017033_si_002.cif
_cod_data_source_block zj20mabs
_cod_depositor_comments
;
The following automatic conversions were performed:

'_symmetry_cell_setting' value 'Triclinic' changed to 'triclinic'
according to
/home/saulius/struct/COD-crude-data--automatic-downloads/rss-feeds/ACS/lib/dictionaries/cif_core.dic
dictionary named 'cif_core.dic' version 2.4.2 from 2011-04-26.

Automatic conversion script
Id: cif_fix_values 2827 2014-09-09 07:05:25Z andrius 

 Adding full bibliography for 4341213--4341219.cif.
;
_cod_original_sg_symbol_H-M P-1
_cod_database_code 4341217

loop_
_symmetry_equiv_pos_as_xyz
'x, y, z'
'-x, -y, -z'

loop_
_atom_site_label
_atom_site_type_symbol
_atom_site_fract_x
_atom_site_fract_y
_atom_site_fract_z
_atom_site_U_iso_or_equiv
_atom_site_adp_type
_atom_site_occupancy
_atom_site_symmetry_multiplicity
_atom_site_calc_flag
_atom_site_refinement_flags
O1 O 0.1869(3) 0.6733(3) 0.1873(3) 0.0375(6) Uani 1 1 d .
O2 O 0.3987(3) 0.4349(3) 0.2659(2) 0.0289(5) Uani 1 1 d .
O3 O 0.4150(2) 0.3134(2) 0.5852(2) 0.0254(4) Uani 1 1 d .
O4 O 0.1937(2) 0.4891(2) 0.7061(2) 0.0223(4) Uani 1 1 d .
O5 O 0.3376(3) 0.0526(3) 0.1600(2) 0.0322(5) Uani 1 1 d .
O6 O 0.1218(3) 0.2305(3) 0.2671(3) 0.0313(5) Uani 1 1 d .
O7 O 0.0852(2) 0.1300(3) 0.5871(2) 0.0264(5) Uani 1 1 d .
O8 O 0.3045(3) -0.1165(3) 0.6750(2) 0.0258(4) Uani 1 1 d .
N1 N 0.2101(3) 0.5584(3) 0.4448(3) 0.0200(5) Uani 1 1 d .
H1A H 0.1153 0.6435 0.4579 0.024 Uiso 1 1 calc R
N2 N 0.2715(3) 0.5529(3) 0.2896(3) 0.0207(5) Uani 1 1 d .
N3 N 0.2975(3) -0.0098(3) 0.4197(3) 0.0204(5) Uani 1 1 d .
H3A H 0.3900 -0.1019 0.4216 0.024 Uiso 1 1 calc R
N4 N 0.2465(3) 0.1002(3) 0.2731(3) 0.0214(5) Uani 1 1 d .
C1 C 0.2878(3) 0.4385(3) 0.5818(3) 0.0178(5) Uani 1 1 d .
C2 C 0.2504(4) 0.3803(4) 0.8635(3) 0.0284(6) Uani 1 1 d .
H2A H 0.1717 0.4286 0.9466 0.043 Uiso 1 1 calc R
H2B H 0.3753 0.3817 0.8895 0.043 Uiso 1 1 calc R
H2C H 0.2423 0.2573 0.8604 0.043 Uiso 1 1 calc R
C3 C 0.2127(3) 0.0145(3) 0.5654(3) 0.0191(5) Uani 1 1 d .
C4 C 0.2469(4) -0.1240(4) 0.8412(3) 0.0292(6) Uani 1 1 d .
H4A H 0.3251 -0.2268 0.9099 0.044 Uiso 1 1 calc R
H4B H 0.1218 -0.1361 0.8454 0.044 Uiso 1 1 calc R
H4C H 0.2549 -0.0140 0.8805 0.044 Uiso 1 1 calc R

loop_
_atom_site_aniso_label
_atom_site_aniso_U_11
_atom_site_aniso_U_22
_atom_site_aniso_U_33
_atom_site_aniso_U_23
_atom_site_aniso_U_13
_atom_site_aniso_U_12
O1 0.0421(13) 0.0364(12) 0.0228(11) 0.0048(9) 0.0063(9) 0.0070(10)
O2 0.0250(10) 0.0301(11) 0.0307(11) -0.0132(8) 0.0065(8) 0.0010(8)
O3 0.0213(9) 0.0191(9) 0.0315(11) -0.0063(8) -0.0019(8) 0.0051(7)
O4 0.0222(9) 0.0203(9) 0.0200(9) -0.0014(7) 0.0010(7) 0.0025(7)
O5 0.0411(12) 0.0312(11) 0.0207(10) -0.0037(8) 0.0005(8) -0.0015(9)
O6 0.0249(10) 0.0224(10) 0.0387(12) 0.0040(8) -0.0054(8) 0.0045(8)
O7 0.0200(9) 0.0248(10) 0.0325(11) -0.0114(8) 0.0023(8) 0.0031(8)
O8 0.0288(10) 0.0247(10) 0.0196(9) -0.0024(7) 0.0038(7) 0.0013(8)
N1 0.0166(10) 0.0202(10) 0.0198(11) -0.0050(8) 0.0019(8) 0.0036(8)
N2 0.0177(10) 0.0225(11) 0.0224(11) -0.0055(9) 0.0026(8) -0.0042(8)
N3 0.0184(10) 0.0169(10) 0.0211(11) -0.0012(8) -0.0007(8) 0.0040(8)
N4 0.0216(11) 0.0191(10) 0.0224(11) -0.0011(8) -0.0037(8) -0.0036(8)
C1 0.0155(11) 0.0166(11) 0.0214(12) -0.0056(9) -0.0006(9) -0.0024(9)
C2 0.0359(15) 0.0243(14) 0.0204(13) 0.0023(10) -0.0021(11) -0.0021(11)
C3 0.0162(11) 0.0172(11) 0.0248(13) -0.0068(9) 0.0004(9) -0.0034(9)
C4 0.0336(15) 0.0354(15) 0.0190(13) -0.0056(11) 0.0041(11) -0.0081(12)

loop_
_atom_type_symbol
_atom_type_description
_atom_type_scat_dispersion_real
_atom_type_scat_dispersion_imag
_atom_type_scat_source
C C 0.0033 0.0016 'International Tables Vol C Tables 4.2.6.8 and 6.1.1.4'
H H 0.0000 0.0000 'International Tables Vol C Tables 4.2.6.8 and 6.1.1.4'
N N 0.0061 0.0033 'International Tables Vol C Tables 4.2.6.8 and 6.1.1.4'
O O 0.0106 0.0060 'International Tables Vol C Tables 4.2.6.8 and 6.1.1.4'

loop_
_geom_angle_atom_site_label_1
_geom_angle_atom_site_label_2
_geom_angle_atom_site_label_3
_geom_angle
C1 O4 C2 116.0(2)
C3 O8 C4 117.5(2)
N2 N1 C1 124.5(2)
N2 N1 H1A 117.7
C1 N1 H1A 117.7
O2 N2 O1 126.3(2)
O2 N2 N1 119.7(2)
O1 N2 N1 114.0(2)
N4 N3 C3 124.6(2)
N4 N3 H3A 117.7
C3 N3 H3A 117.7
O6 N4 O5 126.8(2)
O6 N4 N3 119.3(2)
O5 N4 N3 113.9(2)
O3 C1 O4 127.1(2)
O3 C1 N1 126.4(2)
O4 C1 N1 106.5(2)
O4 C2 H2A 109.5
O4 C2 H2B 109.5
H2A C2 H2B 109.5
O4 C2 H2C 109.5
H2A C2 H2C 109.5
H2B C2 H2C 109.5
O7 C3 O8 127.2(2)
O7 C3 N3 127.6(2)
O8 C3 N3 105.2(2)
O8 C4 H4A 109.5
O8 C4 H4B 109.5
H4A C4 H4B 109.5
O8 C4 H4C 109.5
H4A C4 H4C 109.5
H4B C4 H4C 109.5

loop_
_geom_bond_atom_site_label_1
_geom_bond_atom_site_label_2
_geom_bond_distance
O1 N2 1.222(3)
O2 N2 1.212(3)
O3 C1 1.201(3)
O4 C1 1.322(3)
O4 C2 1.454(3)
O5 N4 1.226(3)
O6 N4 1.214(3)
O7 C3 1.197(3)
O8 C3 1.322(3)
O8 C4 1.453(3)
N1 N2 1.382(3)
N1 C1 1.394(3)
N1 H1A 0.8800
N3 N4 1.380(3)
N3 C3 1.396(3)
N3 H3A 0.8800
C2 H2A 0.9800
C2 H2B 0.9800
C2 H2C 0.9800
C4 H4A 0.9800
C4 H4B 0.9800
C4 H4C 0.9800

loop_
_geom_torsion_atom_site_label_1
_geom_torsion_atom_site_label_2
_geom_torsion_atom_site_label_3
_geom_torsion_atom_site_label_4
_geom_torsion
C1 N1 N2 O2 2.0(4)
C1 N1 N2 O1 -178.2(2)
C3 N3 N4 O6 1.5(4)
C3 N3 N4 O5 -178.8(2)
C2 O4 C1 O3 -0.4(4)
C2 O4 C1 N1 179.3(2)
N2 N1 C1 O3 -1.4(4)
N2 N1 C1 O4 179.0(2)
C4 O8 C3 O7 0.0(4)
C4 O8 C3 N3 179.4(2)
N4 N3 C3 O7 0.5(4)
N4 N3 C3 O8 -178.8(2)
